data_1564948
loop_
_publ_author_name
'Tcho\'n, D.'
'Makal, A.'

_publ_section_title
;
 Maximizing completeness in single-crystal high-pressure diffraction
 experiments: phase transitions in 2{^\,irc}AP
;
_journal_issue 6
_journal_name_full IUCrJ
_journal_page_first
;
;
_journal_paper_doi 10.1107/S2052252521009532
_journal_volume 8
_journal_year 2021
_chemical_formula_moiety 'C20 H14 O2'
_chemical_formula_sum 'C20 H14 O2'
_chemical_formula_weight 286.31
_space_group_crystal_system orthorhombic
_space_group_IT_number 33
_space_group_name_Hall 'P -2ac -2n'
_space_group_name_H-M_alt 'P n 21 a'
_atom_sites_solution_hydrogens difmap
_atom_sites_solution_primary dual
_audit_creation_date 2021-03-29
_audit_creation_method
;
Olex2 1.3
(compiled 2020.12.01 svn.r5f60950 for OlexSys, GUI svn.r6272)
;
_cell_angle_alpha 90
_cell_angle_beta 90
_cell_angle_gamma 90
_cell_formula_units_Z 4
_cell_length_a 6.9714(16)
_cell_length_b 16.139(5)
_cell_length_c 11.072(3)
_cell_measurement_reflns_used 5420
_cell_measurement_temperature 294(2)
_cell_measurement_theta_max 26.9770
_cell_measurement_theta_min 3.4170
_cell_volume 1245.7(6)
_computing_cell_refinement 'CrysAlisPro 1.171.41.93a (Rigaku OD, 2020)'
_computing_data_collection 'CrysAlisPro 1.171.41.93a (Rigaku OD, 2020)'
_computing_data_reduction 'CrysAlisPro 1.171.41.93a (Rigaku OD, 2020)'
_computing_molecular_graphics 'Olex2 1.3 (Dolomanov et al., 2009)'
_computing_publication_material 'Olex2 1.3 (Dolomanov et al., 2009)'
_computing_structure_refinement 'SHELXL 2016/6 (Sheldrick, 2015)'
_computing_structure_solution 'SHELXD  (Sheldrick, 2008)'
_diffrn_ambient_environment 'Diamond Anvil Cell filled with parabar oil'
_diffrn_ambient_pressure 1298000
_diffrn_ambient_temperature 294(2)
_diffrn_crystal_treatment 'Pressurized slowly in parabar oil as a hydrostatic medium.'
_diffrn_detector 'CCD plate'
_diffrn_detector_area_resol_mean 5.2195
_diffrn_detector_type Atlas
_diffrn_measured_fraction_theta_full 0.905
_diffrn_measured_fraction_theta_max 0.839
_diffrn_measurement_details
;
List of Runs (angles in degrees, time in seconds):

 # Type Start End Width t~exp~ \w \q \k \f Frames
--------------------------------------------------------------------------
 1 \w 39.00 87.00 1.00 30.00 -- 9.93 178.00-120.00 48
 2 \w -9.00 41.00 1.00 30.00 -- 9.93 -77.00-120.00 50
 3 \w 6.00 37.00 1.00 30.00 -- 9.93 -57.00-120.00 31
 4 \w -34.00 32.00 1.00 30.00 -- 9.93 13.00 -3.00 66
 5 \w 18.00 47.00 1.00 30.00 -- 9.93 -99.00-150.00 29
 6 \w 5.00 50.00 1.00 30.00 -- 9.93 -99.00-180.00 45
 7 \w -42.00 11.00 1.00 30.00 -- 9.93 13.00 176.00 53
 8 \w -6.00 31.00 1.00 30.00 -- 9.93 67.00 157.00 37
 9 \w 47.00 96.00 1.00 30.00 -- 9.93-178.00 120.00 49
 10 \w -48.00 -21.00 1.00 30.00 -- -10.87 -13.00 3.00 27
 11 \w -18.00 22.00 1.00 30.00 -- -10.87 -97.00 35.00 40
 12 \w -59.00 -20.00 1.00 30.00 -- -10.87 114.00 -45.00 39
 13 \w -59.00 -20.00 1.00 30.00 -- -10.87 114.00 135.00 39
 14 \w -37.00 -12.00 1.00 30.00 -- -10.87 57.00 30.00 25
 15 \w -7.00 44.00 1.00 30.00 -- -10.87 -13.00-176.00 51
 16 \w -31.00 11.00 1.00 30.00 -- -10.87 -38.00-150.00 42
 17 \w 0.00 28.00 1.00 30.00 -- -10.87 -13.00 3.00 28
 18 \w -25.00 3.00 1.00 30.00 -- -10.87 -81.00 29.00 28
 19 \w -18.00 9.00 1.00 30.00 -- -10.87 -97.00-143.00 27
 20 \w -37.00 -12.00 1.00 30.00 -- -10.87 57.00 120.00 25
 21 \w -37.00 -12.00 1.00 30.00 -- -10.87 57.00 -30.00 25
 22 \w -19.00 31.00 1.00 290.00 -- 9.93 67.00 157.00 50
 23 \w -42.00 47.00 1.00 290.00 -- 9.93 -19.00-180.00 89
 24 \w -16.00 37.00 1.00 290.00 -- 9.93 53.00 -17.00 53
 25 \w 11.00 39.00 1.00 290.00 -- 9.93 -99.00 30.00 28
 26 \w -42.00 6.00 1.00 290.00 -- 9.93 -19.00-120.00 48
 27 \w 11.00 36.00 1.00 290.00 -- 9.93 -99.00-150.00 25
 28 \w -11.00 16.00 1.00 290.00 -- -10.87 26.00 -7.00 27
 29 \w -37.00 -3.00 1.00 290.00 -- -10.87 -53.00 17.00 34
 30 \w -58.00 -20.00 1.00 290.00 -- -10.87 114.00 135.00 38
 31 \w -37.00 -12.00 1.00 290.00 -- -10.87 57.00 0.00 25
 32 \w -3.00 22.00 1.00 290.00 -- -10.87-114.00-135.00 25
 33 \w 12.00 40.00 1.00 290.00 -- -10.87-135.00 57.00 28
 34 \w -24.00 3.00 1.00 290.00 -- -10.87 -26.00 7.00 27
 35 \w -50.00 -24.00 1.00 290.00 -- -10.87 114.00 -45.00 26
;
_diffrn_measurement_device 'four-circle diffractometer'
_diffrn_measurement_device_type 'SuperNova, Dual, Cu at home/near, Atlas'
_diffrn_measurement_method '\w scans'
_diffrn_measurement_specimen_support 'Diamond Anvil Cell, effective opening angle of 55 degrees'
_diffrn_orient_matrix_type 'CrysAlisPro convention (1999,Acta A55,543-557)'
_diffrn_orient_matrix_UB_11 0.0427518000
_diffrn_orient_matrix_UB_12 0.0514533000
_diffrn_orient_matrix_UB_13 -0.0188126000
_diffrn_orient_matrix_UB_21 -0.0870915000
_diffrn_orient_matrix_UB_22 0.0321756000
_diffrn_orient_matrix_UB_23 0.0058037000
_diffrn_orient_matrix_UB_31 0.0306293000
_diffrn_orient_matrix_UB_32 0.0194385000
_diffrn_orient_matrix_UB_33 0.0395654000
_diffrn_radiation_monochromator mirror
_diffrn_radiation_probe x-ray
_diffrn_radiation_type 'Mo K\a'
_diffrn_radiation_wavelength 0.71073
_diffrn_reflns_av_R_equivalents 0.1471
_diffrn_reflns_av_unetI/netI 0.1533
_diffrn_reflns_Laue_measured_fraction_full 0.905
_diffrn_reflns_Laue_measured_fraction_max 0.839
_diffrn_reflns_limit_h_max 9
_diffrn_reflns_limit_h_min -9
_diffrn_reflns_limit_k_max 13
_diffrn_reflns_limit_k_min -13
_diffrn_reflns_limit_l_max 21
_diffrn_reflns_limit_l_min -21
_diffrn_reflns_number 2920
_diffrn_reflns_point_group_measured_fraction_full 0.920
_diffrn_reflns_point_group_measured_fraction_max 0.813
_diffrn_reflns_theta_full 25.242
_diffrn_reflns_theta_max 29.874
_diffrn_reflns_theta_min 2.524
_diffrn_source 'micro-focus sealed X-ray tube'
_diffrn_source_type 'SuperNova (Mo) X-ray Source'
_exptl_absorpt_coefficient_mu 0.098
_exptl_absorpt_correction_T_max 1.00000
_exptl_absorpt_correction_T_min 0.35833
_exptl_absorpt_correction_type multi-scan
_exptl_absorpt_process_details
;
CrysAlisPro 1.171.41.93a (Rigaku Oxford Diffraction, 2020)
Empirical absorption correction using spherical harmonics,
implemented in SCALE3 ABSPACK scaling algorithm.
;
_exptl_crystal_colour 'clear yellow'
_exptl_crystal_colour_lustre clear
_exptl_crystal_colour_primary yellow
_exptl_crystal_density_diffrn 1.527
_exptl_crystal_description block
_exptl_crystal_F_000 600
_exptl_crystal_preparation 'Mounted in a Diamond-Anvil Cell using parabar oil as pressure medium.'
_exptl_crystal_pressure_history 'Pressurized to 1.3 GPa and left to stabilize over 24 hours.'
_exptl_crystal_size_max 0.182
_exptl_crystal_size_mid 0.162
_exptl_crystal_size_min 0.125
_refine_diff_density_max 0.332
_refine_diff_density_min -0.311
_refine_diff_density_rms 0.066
_refine_ls_extinction_coef 0.050(14)
_refine_ls_extinction_expression Fc^*^=kFc[1+0.001xFc^2^\l^3^/sin(2\q)]^-1/4^
_refine_ls_extinction_method 'SHELXL-2016/6 (Sheldrick 2016)'
_refine_ls_goodness_of_fit_ref 1.012
_refine_ls_hydrogen_treatment constr
_refine_ls_matrix_type full
_refine_ls_number_parameters 202
_refine_ls_number_reflns 2920
_refine_ls_number_restraints 1
_refine_ls_restrained_S_all 1.012
_refine_ls_R_factor_all 0.1909
_refine_ls_R_factor_gt 0.0892
_refine_ls_shift/su_max 0.000
_refine_ls_shift/su_mean 0.000
_refine_ls_structure_factor_coef Fsqd
_refine_ls_weighting_details 'w=1/[\s^2^(Fo^2^)+(0.1294P)^2^] where P=(Fo^2^+2Fc^2^)/3'
_refine_ls_weighting_scheme calc
_refine_ls_wR_factor_gt 0.2154
_refine_ls_wR_factor_ref 0.2581
_reflns_Friedel_coverage 0.878
_reflns_Friedel_fraction_full 0.937
_reflns_Friedel_fraction_max 0.786
_reflns_number_gt 1475
_reflns_number_total 2920
_reflns_threshold_expression 'I > 2\s(I)'
_cod_data_source_file fc5056.cif
_cod_data_source_block 2oAPga_13kbar
_cod_database_code 1564948
_shelx_shelxl_version_number 2016/6
_chemical_oxdiff_formula 'C20  H14  O2'
_shelx_space_group_comment
;
The symmetry employed for this shelxl refinement is uniquely defined
by the following loop, which should always be used as a source of
symmetry information in preference to the above space-group names.
They are only intended as comments.
;
_reflns_odcompleteness_completeness 92.04
_reflns_odcompleteness_iscentric 1
_reflns_odcompleteness_theta 26.32
_olex2_refinement_description
;
1. Fixed Uiso
 At 1.2 times of:
  All C(H) groups
 At 1.5 times of:
  All C(H,H,H) groups
2.a Aromatic/amide H refined with riding coordinates:
 C3(H3), C4(H4), C6(H6), C7(H7), C8(H8), C10(H10), C11(H11), C14(H14)
2.b Idealised Me refined as rotating group:
 C18(H18A,H18B,H18C), C24(H24A,H24B,H24C)
;
_olex2_submission_special_instructions 'No special instructions were received'
_oxdiff_exptl_absorpt_empirical_details
;
Empirical correction (ABSPACK) includes:
- Absorption correction using spherical harmonics
- Frame scaling
;
_oxdiff_exptl_absorpt_empirical_full_max 2.090
_oxdiff_exptl_absorpt_empirical_full_min 0.732

loop_
_space_group_symop_operation_xyz
'x, y, z'
'-x, y+1/2, -z'
'x+1/2, y, -z+1/2'
'-x+1/2, y+1/2, z+1/2'

loop_
_atom_site_label
_atom_site_type_symbol
_atom_site_fract_x
_atom_site_fract_y
_atom_site_fract_z
_atom_site_U_iso_or_equiv
_atom_site_adp_type
_atom_site_occupancy
_atom_site_site_symmetry_order
_atom_site_calc_flag
_atom_site_refinement_flags_posn
_atom_site_refinement_flags_adp
_atom_site_refinement_flags_occupancy
_atom_site_disorder_assembly
_atom_site_disorder_group
O1 O 0.4642(8) 0.9675(4) 0.7789(6) 0.0598(18) Uani 1 1 d . . . . .
O4 O 0.5249(9) 0.5352(4) 0.7815(6) 0.065(2) Uani 1 1 d . . . . .
C1 C 0.5747(10) 0.8289(4) 0.7471(7) 0.0419(18) Uani 1 1 d . . . . .
C2 C 0.5957(8) 0.8299(4) 0.6223(7) 0.0390(17) Uani 1 1 d . . . . .
C3 C 0.6017(9) 0.9060(4) 0.5514(7) 0.045(2) Uani 1 1 d . . . . .
H3 H 0.589534 0.956658 0.590731 0.054 Uiso 1 1 calc R U . . .
C4 C 0.6241(9) 0.9051(4) 0.4328(8) 0.0445(19) Uani 1 1 d . . . . .
H4 H 0.620176 0.955001 0.390806 0.053 Uiso 1 1 calc R U . . .
C5 C 0.6541(10) 0.8297(4) 0.3666(8) 0.0421(19) Uani 1 1 d . . . . .
C6 C 0.6814(11) 0.8308(5) 0.2420(8) 0.0475(19) Uani 1 1 d . . . . .
H6 H 0.682078 0.880658 0.199893 0.057 Uiso 1 1 calc R U . . .
C7 C 0.7073(10) 0.7572(6) 0.1822(6) 0.0555(19) Uani 1 1 d . . . . .
H7 H 0.726592 0.757570 0.099086 0.067 Uiso 1 1 calc R U . . .
C8 C 0.7052(10) 0.6813(6) 0.2443(8) 0.051(2) Uani 1 1 d . . . . .
H8 H 0.718977 0.632146 0.201340 0.061 Uiso 1 1 calc R U . . .
C9 C 0.6831(9) 0.6786(5) 0.3675(8) 0.045(2) Uani 1 1 d . . . . .
C10 C 0.6809(11) 0.6019(5) 0.4328(7) 0.050(2) Uani 1 1 d . . . . .
H10 H 0.701352 0.552411 0.391800 0.060 Uiso 1 1 calc R U . . .
C11 C 0.6499(10) 0.6008(5) 0.5520(8) 0.051(2) Uani 1 1 d . . . . .
H11 H 0.644248 0.549947 0.591397 0.061 Uiso 1 1 calc R U . . .
C12 C 0.6250(9) 0.6753(5) 0.6213(8) 0.047(2) Uani 1 1 d . . . . .
C13 C 0.6012(9) 0.6766(5) 0.7485(7) 0.0421(18) Uani 1 1 d . . . . .
C14 C 0.5827(9) 0.7522(6) 0.8050(5) 0.0440(16) Uani 1 1 d . . . . .
H14 H 0.574996 0.752099 0.888885 0.053 Uiso 1 1 calc R U . . .
C15 C 0.6276(8) 0.7529(6) 0.5577(6) 0.0380(14) Uani 1 1 d . . . . .
C16 C 0.6564(8) 0.7539(5) 0.4309(6) 0.0386(14) Uani 1 1 d . . . . .
C17 C 0.5388(11) 0.9053(5) 0.8193(7) 0.0476(19) Uani 1 1 d . . . . .
C18 C 0.5954(11) 0.9021(5) 0.9512(7) 0.051(2) Uani 1 1 d . . . . .
H18A H 0.720768 0.878005 0.958544 0.076 Uiso 1 1 calc R U . . .
H18B H 0.504442 0.869082 0.994953 0.076 Uiso 1 1 calc R U . . .
H18C H 0.597030 0.957262 0.983652 0.076 Uiso 1 1 calc R U . . .
C23 C 0.5856(11) 0.6007(5) 0.8207(7) 0.049(2) Uani 1 1 d . . . . .
C24 C 0.6471(10) 0.6054(5) 0.9514(8) 0.050(2) Uani 1 1 d . . . . .
H24A H 0.772583 0.629604 0.956336 0.076 Uiso 1 1 calc R U . . .
H24B H 0.650044 0.550607 0.985232 0.076 Uiso 1 1 calc R U . . .
H24C H 0.557654 0.638872 0.995720 0.076 Uiso 1 1 calc R U . . .

loop_
_atom_site_aniso_label
_atom_site_aniso_U_11
_atom_site_aniso_U_22
_atom_site_aniso_U_33
_atom_site_aniso_U_23
_atom_site_aniso_U_13
_atom_site_aniso_U_12
O1 0.080(4) 0.060(3) 0.039(5) 0.001(3) 0.006(3) 0.012(3)
O4 0.099(5) 0.053(3) 0.042(5) -0.003(3) 0.005(3) -0.016(3)
C1 0.046(4) 0.044(4) 0.036(6) 0.000(4) 0.000(3) -0.001(3)
C2 0.044(3) 0.042(4) 0.031(5) -0.003(4) 0.000(3) 0.000(3)
C3 0.055(4) 0.042(4) 0.038(6) 0.000(4) 0.002(3) 0.003(3)
C4 0.059(4) 0.047(4) 0.028(5) 0.003(4) -0.005(3) 0.002(3)
C5 0.050(4) 0.045(4) 0.031(6) 0.007(4) -0.001(3) 0.005(3)
C6 0.061(4) 0.061(5) 0.020(6) 0.001(5) -0.001(3) -0.003(4)
C7 0.060(5) 0.070(4) 0.037(5) 0.005(6) -0.002(3) 0.005(4)
C8 0.053(4) 0.071(5) 0.028(6) -0.010(5) -0.005(3) 0.001(4)
C9 0.045(4) 0.065(5) 0.026(6) 0.005(5) -0.002(3) 0.004(3)
C10 0.061(4) 0.069(5) 0.021(5) -0.006(4) 0.002(3) 0.009(4)
C11 0.070(5) 0.058(5) 0.024(6) 0.000(4) 0.001(3) 0.003(4)
C12 0.046(4) 0.065(5) 0.029(6) -0.005(4) -0.004(3) 0.000(3)
C13 0.050(4) 0.053(4) 0.022(5) 0.004(4) -0.005(3) -0.007(4)
C14 0.049(4) 0.055(4) 0.028(4) -0.004(5) 0.004(3) -0.005(4)
C15 0.039(3) 0.052(3) 0.023(4) -0.003(5) 0.000(2) 0.002(3)
C16 0.041(3) 0.049(3) 0.026(4) -0.003(5) -0.007(2) 0.001(3)
C17 0.063(5) 0.053(5) 0.027(5) -0.001(4) 0.012(3) -0.001(4)
C18 0.067(5) 0.053(4) 0.033(6) -0.004(4) 0.002(4) 0.003(3)
C23 0.059(4) 0.048(4) 0.041(6) -0.006(4) 0.006(3) -0.004(4)
C24 0.048(4) 0.072(5) 0.032(6) 0.007(4) -0.001(3) 0.002(3)

loop_
_atom_type_symbol
_atom_type_description
_atom_type_scat_dispersion_real
_atom_type_scat_dispersion_imag
_atom_type_scat_source
C C 0.0033 0.0016 'International Tables Vol C Tables 4.2.6.8 and 6.1.1.4'
H H 0.0000 0.0000 'International Tables Vol C Tables 4.2.6.8 and 6.1.1.4'
O O 0.0106 0.0060 'International Tables Vol C Tables 4.2.6.8 and 6.1.1.4'

loop_
_geom_angle_atom_site_label_1
_geom_angle_atom_site_label_2
_geom_angle_atom_site_label_3
_geom_angle
_geom_angle_site_symmetry_1
_geom_angle_site_symmetry_3
_geom_angle_publ_flag
C2 C1 C14 117.6(7) . . ?
C2 C1 C17 122.7(6) . . ?
C14 C1 C17 119.6(7) . . ?
C1 C2 C3 123.3(7) . . ?
C1 C2 C15 119.7(6) . . ?
C15 C2 C3 116.8(7) . . ?
C2 C3 H3 119.0 . . ?
C4 C3 C2 121.9(7) . . ?
C4 C3 H3 119.0 . . ?
C3 C4 H4 118.9 . . ?
C3 C4 C5 122.2(7) . . ?
C5 C4 H4 118.9 . . ?
C6 C5 C4 121.0(7) . . ?
C6 C5 C16 120.5(7) . . ?
C16 C5 C4 118.5(8) . . ?
C5 C6 H6 120.5 . . ?
C7 C6 C5 119.0(8) . . ?
C7 C6 H6 120.5 . . ?
C6 C7 H7 119.4 . . ?
C6 C7 C8 121.2(7) . . ?
C8 C7 H7 119.4 . . ?
C7 C8 H8 119.5 . . ?
C9 C8 C7 121.0(8) . . ?
C9 C8 H8 119.5 . . ?
C8 C9 C10 121.9(8) . . ?
C8 C9 C16 118.7(8) . . ?
C16 C9 C10 119.3(8) . . ?
C9 C10 H10 119.6 . . ?
C11 C10 C9 120.7(8) . . ?
C11 C10 H10 119.6 . . ?
C10 C11 H11 118.8 . . ?
C10 C11 C12 122.3(8) . . ?
C12 C11 H11 118.8 . . ?
C13 C12 C11 123.8(8) . . ?
C13 C12 C15 118.4(7) . . ?
C15 C12 C11 117.8(8) . . ?
C12 C13 C23 122.5(7) . . ?
C14 C13 C12 118.4(7) . . ?
C14 C13 C23 119.0(7) . . ?
C1 C14 H14 117.2 . . ?
C13 C14 C1 125.5(6) . . ?
C13 C14 H14 117.2 . . ?
C12 C15 C2 120.2(6) . . ?
C16 C15 C2 120.0(8) . . ?
C16 C15 C12 119.8(8) . . ?
C5 C16 C15 120.4(8) . . ?
C9 C16 C5 119.6(6) . . ?
C9 C16 C15 120.0(8) . . ?
O1 C17 C1 123.9(8) . . ?
O1 C17 C18 119.6(7) . . ?
C1 C17 C18 116.5(7) . . ?
C17 C18 H18A 109.5 . . ?
C17 C18 H18B 109.5 . . ?
C17 C18 H18C 109.5 . . ?
H18A C18 H18B 109.5 . . ?
H18A C18 H18C 109.5 . . ?
H18B C18 H18C 109.5 . . ?
O4 C23 C13 123.8(8) . . ?
O4 C23 C24 118.9(8) . . ?
C13 C23 C24 117.3(7) . . ?
C23 C24 H24A 109.5 . . ?
C23 C24 H24B 109.5 . . ?
C23 C24 H24C 109.5 . . ?
H24A C24 H24B 109.5 . . ?
H24A C24 H24C 109.5 . . ?
H24B C24 H24C 109.5 . . ?

loop_
_geom_bond_atom_site_label_1
_geom_bond_atom_site_label_2
_geom_bond_distance
_geom_bond_site_symmetry_2
_geom_bond_publ_flag
O1 C17 1.216(10) . ?
O4 C23 1.218(11) . ?
C1 C2 1.390(11) . ?
C1 C14 1.395(12) . ?
C1 C17 1.491(11) . ?
C2 C3 1.458(10) . ?
C2 C15 1.451(11) . ?
C3 H3 0.9300 . ?
C3 C4 1.323(10) . ?
C4 H4 0.9300 . ?
C4 C5 1.435(10) . ?
C5 C6 1.394(11) . ?
C5 C16 1.416(10) . ?
C6 H6 0.9300 . ?
C6 C7 1.371(12) . ?
C7 H7 0.9300 . ?
C7 C8 1.405(12) . ?
C8 H8 0.9300 . ?
C8 C9 1.374(12) . ?
C9 C10 1.434(11) . ?
C9 C16 1.415(10) . ?
C10 H10 0.9300 . ?
C10 C11 1.337(11) . ?
C11 H11 0.9300 . ?
C11 C12 1.438(11) . ?
C12 C13 1.419(11) . ?
C12 C15 1.437(11) . ?
C13 C14 1.377(12) . ?
C13 C23 1.468(12) . ?
C14 H14 0.9300 . ?
C15 C16 1.418(8) . ?
C17 C18 1.513(11) . ?
C18 H18A 0.9600 . ?
C18 H18B 0.9600 . ?
C18 H18C 0.9600 . ?
C23 C24 1.511(11) . ?
C24 H24A 0.9600 . ?
C24 H24B 0.9600 . ?
C24 H24C 0.9600 . ?

loop_
_geom_torsion_atom_site_label_1
_geom_torsion_atom_site_label_2
_geom_torsion_atom_site_label_3
_geom_torsion_atom_site_label_4
_geom_torsion
_geom_torsion_site_symmetry_1
_geom_torsion_site_symmetry_2
_geom_torsion_site_symmetry_3
_geom_torsion_site_symmetry_4
_geom_torsion_publ_flag
C1 C2 C3 C4 179.2(6) . . . . ?
C1 C2 C15 C12 4.0(8) . . . . ?
C1 C2 C15 C16 -177.6(6) . . . . ?
C2 C1 C14 C13 -3.1(9) . . . . ?
C2 C1 C17 O1 25.1(10) . . . . ?
C2 C1 C17 C18 -156.6(6) . . . . ?
C2 C3 C4 C5 -3.4(11) . . . . ?
C2 C15 C16 C5 0.0(8) . . . . ?
C2 C15 C16 C9 -178.6(6) . . . . ?
C3 C2 C15 C12 179.6(5) . . . . ?
C3 C2 C15 C16 -2.0(8) . . . . ?
C3 C4 C5 C6 -178.6(7) . . . . ?
C3 C4 C5 C16 1.1(10) . . . . ?
C4 C5 C6 C7 -179.2(6) . . . . ?
C4 C5 C16 C9 179.1(6) . . . . ?
C4 C5 C16 C15 0.6(9) . . . . ?
C5 C6 C7 C8 0.5(10) . . . . ?
C6 C5 C16 C9 -1.2(9) . . . . ?
C6 C5 C16 C15 -179.7(6) . . . . ?
C6 C7 C8 C9 -2.1(10) . . . . ?
C7 C8 C9 C10 -179.8(7) . . . . ?
C7 C8 C9 C16 1.9(9) . . . . ?
C8 C9 C10 C11 -176.7(7) . . . . ?
C8 C9 C16 C5 -0.3(8) . . . . ?
C8 C9 C16 C15 178.2(6) . . . . ?
C9 C10 C11 C12 -2.5(12) . . . . ?
C10 C9 C16 C5 -178.6(7) . . . . ?
C10 C9 C16 C15 -0.1(8) . . . . ?
C10 C11 C12 C13 -176.8(7) . . . . ?
C10 C11 C12 C15 2.2(10) . . . . ?
C11 C12 C13 C14 178.6(6) . . . . ?
C11 C12 C13 C23 -4.6(10) . . . . ?
C11 C12 C15 C2 177.6(6) . . . . ?
C11 C12 C15 C16 -0.7(8) . . . . ?
C12 C13 C14 C1 3.8(9) . . . . ?
C12 C13 C23 O4 -26.9(11) . . . . ?
C12 C13 C23 C24 153.7(6) . . . . ?
C12 C15 C16 C5 178.3(6) . . . . ?
C12 C15 C16 C9 -0.2(8) . . . . ?
C13 C12 C15 C2 -3.4(8) . . . . ?
C13 C12 C15 C16 178.3(5) . . . . ?
C14 C1 C2 C3 -176.2(6) . . . . ?
C14 C1 C2 C15 -0.9(8) . . . . ?
C14 C1 C17 O1 -153.1(7) . . . . ?
C14 C1 C17 C18 25.2(9) . . . . ?
C14 C13 C23 O4 149.8(7) . . . . ?
C14 C13 C23 C24 -29.6(9) . . . . ?
C15 C2 C3 C4 3.8(9) . . . . ?
C15 C12 C13 C14 -0.3(9) . . . . ?
C15 C12 C13 C23 176.4(6) . . . . ?
C16 C5 C6 C7 1.1(10) . . . . ?
C16 C9 C10 C11 1.5(11) . . . . ?
C17 C1 C2 C3 5.6(9) . . . . ?
C17 C1 C2 C15 -179.1(6) . . . . ?
C17 C1 C14 C13 175.1(7) . . . . ?
C23 C13 C14 C1 -173.1(6) . . . . ?
